data_4022295
loop_
_publ_author_name
'Calum Macleod'
'Gordon J. McKiernan'
'Emma J. Guthrie'
'Louis J. Farrugia'
'Dieter W. Hamprecht'
'Jackie Macritchie'
'Richard C. Hartley'

_publ_section_title
;
 Synthesis of 2-Substituted Benzofurans and Indoles Using
 Functionalized Titanium Benzylidene Reagents on Solid Phase
;
_journal_name_full 'Journal of Organic Chemistry'
_journal_page_first 387
_journal_page_last 401
_journal_paper_doi 10.1021/jo026384o
_journal_volume 68
_journal_year 2003
_chemical_compound_source 'synthesis as described'
_chemical_formula_moiety 'C20 H22 N2 O S4'
_chemical_formula_sum 'C20 H22 N2 O S4'
_chemical_formula_weight 434.64
_chemical_name_systematic
;
 ?
;
_space_group_IT_number 14
_symmetry_cell_setting monoclinic
_symmetry_Int_Tables_number 14
_symmetry_space_group_name_Hall '-P 2yn'
_symmetry_space_group_name_H-M 'P 1 21/n 1'
_atom_sites_solution_hydrogens geom
_atom_sites_solution_primary direct
_atom_sites_solution_secondary difmap
_audit_conform_dict_location ftp://ftp.iucr.org/pub/cif_core.dic
_audit_conform_dict_name cif_core.dic
_audit_conform_dict_version 2.2
_audit_creation_date 2002-08-12T10:20:32-00:00
_audit_creation_method 'WinGX routine CIF_UPDATE'
_cell_angle_alpha 90
_cell_angle_beta 102.1150(10)
_cell_angle_gamma 90
_cell_formula_units_Z 4
_cell_length_a 10.2666(2)
_cell_length_b 19.2594(5)
_cell_length_c 10.7649(2)
_cell_measurement_reflns_used 10059
_cell_measurement_temperature 293(2)
_cell_measurement_theta_max 27.485
_cell_measurement_theta_min 3.395
_cell_measurement_wavelength 0.71073
_cell_volume 2081.12(8)
_computing_cell_refinement 'HKL Scalepack (Otwinowski & Minor 1997)'
_computing_data_collection 'Collect (Nonius BV, 1997-2000)'
_computing_data_reduction 'HKL Denzo and Scalepack (Otwinowski & Minor 1997)'
_computing_molecular_graphics 'Ortep-3 for Windows (Farrugia, 1997)'
_computing_publication_material 'WinGX publication routines (Farrugia, 1999)'
_computing_structure_refinement 'SHELXL-97 (Sheldrick, 1997)'
_diffrn_ambient_temperature 293(2)
_diffrn_detector 'CCD plate'
_diffrn_measured_fraction_theta_full 0.993
_diffrn_measured_fraction_theta_max 0.993
_diffrn_measurement_device '95mm CCD camera on \k-goniostat'
_diffrn_measurement_device_type KappaCCD
_diffrn_measurement_method 'CCD rotation images, thick slices'
_diffrn_orient_matrix_type 'by Nonius Collect from scalepack cell'
_diffrn_orient_matrix_UB_11 0.881576E-1
_diffrn_orient_matrix_UB_12 0.463338E-1
_diffrn_orient_matrix_UB_13 -0.24344E-2
_diffrn_orient_matrix_UB_21 -0.194118E-1
_diffrn_orient_matrix_UB_22 -0.107918E-1
_diffrn_orient_matrix_UB_23 -0.92378E-1
_diffrn_orient_matrix_UB_31 -0.241577E-1
_diffrn_orient_matrix_UB_32 0.459597E-1
_diffrn_orient_matrix_UB_33 -0.2869E-3
_diffrn_radiation_monochromator graphite
_diffrn_radiation_probe x-ray
_diffrn_radiation_type MoK\a
_diffrn_radiation_wavelength 0.71073
_diffrn_reflns_av_R_equivalents 0.0401
_diffrn_reflns_av_unetI/netI 0.0481
_diffrn_reflns_limit_h_max 13
_diffrn_reflns_limit_h_min -13
_diffrn_reflns_limit_k_max 16
_diffrn_reflns_limit_k_min -25
_diffrn_reflns_limit_l_max 13
_diffrn_reflns_limit_l_min -13
_diffrn_reflns_number 11736
_diffrn_reflns_reduction_process
;
 Scaled and merged with SORTAV
 R.H. Blessing, (1987) Cryst. Rev. 1, 3-58
 R.H. Blessing, (1989) J. Appl. Cryst. 22, 396-397
;
_diffrn_reflns_theta_full 27.5
_diffrn_reflns_theta_max 27.5
_diffrn_reflns_theta_min 3.72
_diffrn_source 'Enraf Nonius FR590'
_exptl_absorpt_coefficient_mu 0.47
_exptl_absorpt_correction_T_max 0.963
_exptl_absorpt_correction_T_min 0.894
_exptl_absorpt_correction_type gaussian
_exptl_absorpt_process_details
;
   P. Coppens, L. Leiserowitz, D Rabinovich, Acta Cryst.
   (1965), 18, 1035-1038
;
_exptl_crystal_colour colourless
_exptl_crystal_density_diffrn 1.387
_exptl_crystal_density_method 'not measured'
_exptl_crystal_description prism
_exptl_crystal_F_000 912
_exptl_crystal_size_max 0.31
_exptl_crystal_size_mid 0.16
_exptl_crystal_size_min 0.1
_refine_diff_density_max 0.341
_refine_diff_density_min -0.343
_refine_diff_density_rms 0.044
_refine_ls_extinction_method none
_refine_ls_goodness_of_fit_ref 1.028
_refine_ls_hydrogen_treatment mixed
_refine_ls_matrix_type full
_refine_ls_number_parameters 244
_refine_ls_number_reflns 4752
_refine_ls_number_restraints 0
_refine_ls_restrained_S_all 1.028
_refine_ls_R_factor_all 0.071
_refine_ls_R_factor_gt 0.0408
_refine_ls_shift/su_max 0.001
_refine_ls_shift/su_mean 0
_refine_ls_structure_factor_coef Fsqd
_refine_ls_weighting_details 'calc w=1/[\s^2^(Fo^2^)+(0.0415P)^2^+0.4331P] where P=(Fo^2^+2Fc^2^)/3'
_refine_ls_weighting_scheme calc
_refine_ls_wR_factor_gt 0.0918
_refine_ls_wR_factor_ref 0.1027
_reflns_number_gt 3268
_reflns_number_total 4752
_reflns_threshold_expression >2sigma(I)
_cod_data_source_file jo026384o_s1_1.cif
_cod_data_source_block cpd48
_cod_original_sg_symbol_H-M 'P 21/n'
_cod_database_code 4022295

loop_
_symmetry_equiv_pos_as_xyz
'x, y, z'
'-x+1/2, y+1/2, -z+1/2'
'-x, -y, -z'
'x-1/2, -y-1/2, z-1/2'

loop_
_atom_site_label
_atom_site_type_symbol
_atom_site_fract_x
_atom_site_fract_y
_atom_site_fract_z
_atom_site_U_iso_or_equiv
_atom_site_adp_type
_atom_site_occupancy
_atom_site_symmetry_multiplicity
_atom_site_calc_flag
_atom_site_refinement_flags
C2D C 0.56939(18) 0.22787(10) 0.76254(18) 0.0409(4) Uani 1 1 d .
H2D H 0.5177 0.271 0.7512 0.049 Uiso 1 1 calc R
C4D C 0.6317(2) 0.25528(13) 0.5317(2) 0.0565(6) Uani 1 1 d .
H4D1 H 0.5785 0.2971 0.5291 0.068 Uiso 1 1 calc R
H4D2 H 0.6985 0.2637 0.4818 0.068 Uiso 1 1 calc R
C5D C 0.5429(2) 0.19686(13) 0.4717(2) 0.0594(6) Uani 1 1 d .
H5D1 H 0.5946 0.1543 0.4795 0.071 Uiso 1 1 calc R
H5D2 H 0.5125 0.2065 0.3818 0.071 Uiso 1 1 calc R
C6D C 0.4225(2) 0.18574(13) 0.5305(2) 0.0577(6) Uani 1 1 d .
H6D1 H 0.3646 0.1517 0.4802 0.069 Uiso 1 1 calc R
H6D2 H 0.3733 0.229 0.5262 0.069 Uiso 1 1 calc R
C2B C 0.68104(17) 0.44606(10) 0.75057(18) 0.0403(4) Uani 1 1 d .
H2B H 0.6993 0.3977 0.7766 0.048 Uiso 1 1 calc R
C4B C 0.8326(2) 0.42500(14) 0.5697(2) 0.0694(7) Uani 1 1 d .
H4B1 H 0.8447 0.3774 0.5991 0.083 Uiso 1 1 calc R
H4B2 H 0.8395 0.4257 0.4812 0.083 Uiso 1 1 calc R
C5B C 0.9436(2) 0.46875(13) 0.6455(3) 0.0653(7) Uani 1 1 d .
H5B1 H 1.0276 0.4535 0.627 0.078 Uiso 1 1 calc R
H5B2 H 0.93 0.5167 0.6182 0.078 Uiso 1 1 calc R
C6B C 0.9529(2) 0.46532(14) 0.7856(2) 0.0647(7) Uani 1 1 d .
H6B1 H 1.0324 0.49 0.8276 0.078 Uiso 1 1 calc R
H6B2 H 0.9633 0.4171 0.812 0.078 Uiso 1 1 calc R
C1C C 0.58116(19) 0.25654(10) 0.99526(18) 0.0411(4) Uani 1 1 d .
C2C C 0.61491(18) 0.21401(10) 0.90302(18) 0.0406(4) Uani 1 1 d .
C3C C 0.6913(2) 0.15555(11) 0.9442(2) 0.0497(5) Uani 1 1 d .
H3C H 0.7152 0.1258 0.8846 0.06 Uiso 1 1 calc R
C4C C 0.7322(2) 0.14088(12) 1.0716(2) 0.0599(6) Uani 1 1 d .
H4C H 0.785 0.1021 1.0972 0.072 Uiso 1 1 calc R
C5C C 0.6955(2) 0.18321(13) 1.1611(2) 0.0622(6) Uani 1 1 d .
H5C H 0.7228 0.1729 1.247 0.075 Uiso 1 1 calc R
C6C C 0.6180(2) 0.24102(12) 1.1234(2) 0.0547(6) Uani 1 1 d .
H6C H 0.5909 0.2692 1.1833 0.066 Uiso 1 1 calc R
C1A C 0.48790(17) 0.42808(9) 0.86323(17) 0.0362(4) Uani 1 1 d .
C2A C 0.55242(17) 0.46890(10) 0.78509(18) 0.0381(4) Uani 1 1 d .
C3A C 0.4981(2) 0.53264(11) 0.7429(2) 0.0500(5) Uani 1 1 d .
H3A H 0.5401 0.5599 0.6916 0.06 Uiso 1 1 calc R
C4A C 0.3832(2) 0.55651(12) 0.7752(2) 0.0570(6) Uani 1 1 d .
H4A H 0.3474 0.5991 0.7447 0.068 Uiso 1 1 calc R
C5A C 0.32160(19) 0.51735(12) 0.8523(2) 0.0541(6) Uani 1 1 d .
H5A H 0.2447 0.534 0.8748 0.065 Uiso 1 1 calc R
C6A C 0.37209(18) 0.45338(11) 0.8971(2) 0.0459(5) Uani 1 1 d .
H6A H 0.3294 0.4273 0.9494 0.055 Uiso 1 1 calc R
N1 N 0.50126(15) 0.31916(9) 0.96002(15) 0.0428(4) Uani 1 1 d .
N2 N 0.55490(15) 0.36563(8) 0.90432(15) 0.0400(4) Uani 1 1 d .
S3D S 0.71459(5) 0.23893(3) 0.69408(5) 0.05408(17) Uani 1 1 d .
S1D S 0.46165(5) 0.15679(3) 0.69355(5) 0.05196(16) Uani 1 1 d .
S3B S 0.66667(6) 0.45318(3) 0.58013(5) 0.05874(18) Uani 1 1 d .
S1B S 0.81150(5) 0.50115(3) 0.83897(6) 0.05826(18) Uani 1 1 d .
O1 O 0.39077(17) 0.32037(10) 0.9900(2) 0.0897(6) Uani 1 1 d .

loop_
_atom_site_aniso_label
_atom_site_aniso_U_11
_atom_site_aniso_U_22
_atom_site_aniso_U_33
_atom_site_aniso_U_23
_atom_site_aniso_U_13
_atom_site_aniso_U_12
C2D 0.0450(10) 0.0371(11) 0.0407(10) -0.0073(9) 0.0089(8) 0.0007(8)
C4D 0.0632(14) 0.0635(15) 0.0455(12) -0.0056(11) 0.0176(10) 0.0027(11)
C5D 0.0650(14) 0.0669(16) 0.0441(12) -0.0145(11) 0.0064(10) 0.0101(12)
C6D 0.0486(12) 0.0673(15) 0.0516(13) -0.0145(12) -0.0020(10) 0.0042(11)
C2B 0.0389(10) 0.0386(11) 0.0456(11) 0.0074(9) 0.0136(8) 0.0001(8)
C4B 0.0757(16) 0.0755(18) 0.0674(16) 0.0036(14) 0.0386(13) 0.0151(14)
C5B 0.0548(13) 0.0598(16) 0.0926(19) 0.0235(14) 0.0410(13) 0.0102(12)
C6B 0.0396(11) 0.0713(17) 0.0855(18) 0.0209(14) 0.0181(11) 0.0006(11)
C1C 0.0453(11) 0.0391(11) 0.0407(11) 0.0022(9) 0.0133(8) -0.0105(9)
C2C 0.0408(10) 0.0382(11) 0.0421(11) -0.0011(9) 0.0070(8) -0.0075(8)
C3C 0.0514(12) 0.0391(11) 0.0569(13) 0.0000(10) 0.0072(10) -0.0036(9)
C4C 0.0612(14) 0.0470(13) 0.0660(15) 0.0160(12) 0.0008(12) -0.0065(11)
C5C 0.0783(16) 0.0570(15) 0.0473(13) 0.0148(12) 0.0043(12) -0.0122(13)
C6C 0.0715(14) 0.0529(14) 0.0426(12) -0.0010(10) 0.0186(10) -0.0165(11)
C1A 0.0314(9) 0.0360(10) 0.0402(10) -0.0090(8) 0.0055(7) -0.0026(8)
C2A 0.0352(9) 0.0382(11) 0.0395(10) -0.0033(8) 0.0048(8) -0.0005(8)
C3A 0.0512(12) 0.0440(12) 0.0536(13) 0.0042(10) 0.0083(10) 0.0056(9)
C4A 0.0518(12) 0.0495(13) 0.0639(14) -0.0069(12) -0.0008(11) 0.0127(11)
C5A 0.0329(10) 0.0575(14) 0.0697(15) -0.0223(12) 0.0057(10) 0.0064(10)
C6A 0.0359(10) 0.0468(12) 0.0560(12) -0.0175(10) 0.0118(9) -0.0062(9)
N1 0.0444(9) 0.0450(10) 0.0437(9) -0.0037(8) 0.0198(7) -0.0066(8)
N2 0.0384(8) 0.0371(9) 0.0478(9) -0.0006(7) 0.0165(7) -0.0051(7)
S3D 0.0472(3) 0.0680(4) 0.0474(3) -0.0049(3) 0.0108(2) -0.0108(3)
S1D 0.0446(3) 0.0488(3) 0.0590(3) -0.0073(3) 0.0029(2) -0.0071(2)
S3B 0.0587(3) 0.0733(4) 0.0458(3) 0.0016(3) 0.0146(3) 0.0081(3)
S1B 0.0414(3) 0.0725(4) 0.0614(4) -0.0064(3) 0.0120(2) -0.0102(3)
O1 0.0666(11) 0.0794(13) 0.1433(18) 0.0317(12) 0.0678(11) 0.0055(9)

loop_
_atom_type_symbol
_atom_type_description
_atom_type_scat_dispersion_real
_atom_type_scat_dispersion_imag
_atom_type_scat_source
C C 0.0033 0.0016 'International Tables Vol C Tables 4.2.6.8 and 6.1.1.4'
H H 0 0 'International Tables Vol C Tables 4.2.6.8 and 6.1.1.4'
N N 0.0061 0.0033 'International Tables Vol C Tables 4.2.6.8 and 6.1.1.4'
O O 0.0106 0.006 'International Tables Vol C Tables 4.2.6.8 and 6.1.1.4'
S S 0.1246 0.1234 'International Tables Vol C Tables 4.2.6.8 and 6.1.1.4'

loop_
_exptl_crystal_face_index_h
_exptl_crystal_face_index_k
_exptl_crystal_face_index_l
_exptl_crystal_face_perp_dist
1 1 0 0.09
-1 -1 0 0.07
0 0 1 0.05
0 0 -1 0.05
-1 1 1 0.19
1 -1 -1 0.12

loop_
_geom_angle_atom_site_label_1
_geom_angle_atom_site_label_2
_geom_angle_atom_site_label_3
_geom_angle
C2C C2D S3D 108.69(13)
C2C C2D S1D 108.05(13)
S3D C2D S1D 113.89(10)
C2C C2D H2D 108.7
S3D C2D H2D 108.7
S1D C2D H2D 108.7
C5D C4D S3D 113.92(17)
C5D C4D H4D1 108.8
S3D C4D H4D1 108.8
C5D C4D H4D2 108.8
S3D C4D H4D2 108.8
H4D1 C4D H4D2 107.7
C4D C5D C6D 113.50(18)
C4D C5D H5D1 108.9
C6D C5D H5D1 108.9
C4D C5D H5D2 108.9
C6D C5D H5D2 108.9
H5D1 C5D H5D2 107.7
C5D C6D S1D 114.48(14)
C5D C6D H6D1 108.6
S1D C6D H6D1 108.6
C5D C6D H6D2 108.6
S1D C6D H6D2 108.6
H6D1 C6D H6D2 107.6
C2A C2B S1B 106.74(13)
C2A C2B S3B 109.69(13)
S1B C2B S3B 112.37(10)
C2A C2B H2B 109.3
S1B C2B H2B 109.3
S3B C2B H2B 109.3
C5B C4B S3B 114.29(17)
C5B C4B H4B1 108.7
S3B C4B H4B1 108.7
C5B C4B H4B2 108.7
S3B C4B H4B2 108.7
H4B1 C4B H4B2 107.6
C6B C5B C4B 113.69(19)
C6B C5B H5B1 108.8
C4B C5B H5B1 108.8
C6B C5B H5B2 108.8
C4B C5B H5B2 108.8
H5B1 C5B H5B2 107.7
C5B C6B S1B 114.78(16)
C5B C6B H6B1 108.6
S1B C6B H6B1 108.6
C5B C6B H6B2 108.6
S1B C6B H6B2 108.6
H6B1 C6B H6B2 107.5
C6C C1C C2C 121.94(19)
C6C C1C N1 117.23(19)
C2C C1C N1 120.81(17)
C1C C2C C3C 117.34(18)
C1C C2C C2D 122.78(17)
C3C C2C C2D 119.86(18)
C4C C3C C2C 121.2(2)
C4C C3C H3C 119.4
C2C C3C H3C 119.4
C5C C4C C3C 120.4(2)
C5C C4C H4C 119.8
C3C C4C H4C 119.8
C4C C5C C6C 119.9(2)
C4C C5C H5C 120
C6C C5C H5C 120
C5C C6C C1C 119.2(2)
C5C C6C H6C 120.4
C1C C6C H6C 120.4
C6A C1A N2 126.84(18)
C6A C1A C2A 119.35(18)
N2 C1A C2A 113.73(15)
C3A C2A C1A 118.79(18)
C3A C2A C2B 119.35(18)
C1A C2A C2B 121.83(16)
C4A C3A C2A 121.4(2)
C4A C3A H3A 119.3
C2A C3A H3A 119.3
C5A C4A C3A 119.8(2)
C5A C4A H4A 120.1
C3A C4A H4A 120.1
C4A C5A C6A 120.98(19)
C4A C5A H5A 119.5
C6A C5A H5A 119.5
C5A C6A C1A 119.7(2)
C5A C6A H6A 120.2
C1A C6A H6A 120.2
O1 N1 N2 128.40(18)
O1 N1 C1C 116.14(16)
N2 N1 C1C 115.45(15)
N1 N2 C1A 121.31(15)
C4D S3D C2D 98.83(10)
C6D S1D C2D 99.03(10)
C4B S3B C2B 99.32(10)
C6B S1B C2B 99.43(11)

loop_
_geom_bond_atom_site_label_1
_geom_bond_atom_site_label_2
_geom_bond_distance
C2D C2C 1.510(3)
C2D S3D 1.8088(19)
C2D S1D 1.8178(19)
C2D H2D 0.98
C4D C5D 1.506(3)
C4D S3D 1.804(2)
C4D H4D1 0.97
C4D H4D2 0.97
C5D C6D 1.518(3)
C5D H5D1 0.97
C5D H5D2 0.97
C6D S1D 1.804(2)
C6D H6D1 0.97
C6D H6D2 0.97
C2B C2A 1.510(3)
C2B S1B 1.8139(19)
C2B S3B 1.815(2)
C2B H2B 0.98
C4B C5B 1.512(3)
C4B S3B 1.814(2)
C4B H4B1 0.97
C4B H4B2 0.97
C5B C6B 1.493(3)
C5B H5B1 0.97
C5B H5B2 0.97
C6B S1B 1.807(2)
C6B H6B1 0.97
C6B H6B2 0.97
C1C C6C 1.384(3)
C1C C2C 1.386(3)
C1C N1 1.463(3)
C2C C3C 1.390(3)
C3C C4C 1.377(3)
C3C H3C 0.93
C4C C5C 1.374(3)
C4C H4C 0.93
C5C C6C 1.379(3)
C5C H5C 0.93
C6C H6C 0.93
C1A C6A 1.402(3)
C1A N2 1.410(2)
C1A C2A 1.414(3)
C2A C3A 1.385(3)
C3A C4A 1.377(3)
C3A H3A 0.93
C4A C5A 1.370(3)
C4A H4A 0.93
C5A C6A 1.384(3)
C5A H5A 0.93
C6A H6A 0.93
N1 O1 1.243(2)
N1 N2 1.266(2)

loop_
_geom_torsion_atom_site_label_1
_geom_torsion_atom_site_label_2
_geom_torsion_atom_site_label_3
_geom_torsion_atom_site_label_4
_geom_torsion
S3D C4D C5D C6D 66.8(2)
C4D C5D C6D S1D -65.7(2)
S3B C4B C5B C6B 65.0(3)
C4B C5B C6B S1B -65.2(3)
C6C C1C C2C C3C -1.8(3)
N1 C1C C2C C3C 179.86(16)
C6C C1C C2C C2D 176.56(18)
N1 C1C C2C C2D -1.7(3)
S3D C2D C2C C1C 120.16(17)
S1D C2D C2C C1C -115.79(17)
S3D C2D C2C C3C -61.5(2)
S1D C2D C2C C3C 62.6(2)
C1C C2C C3C C4C -0.4(3)
C2D C2C C3C C4C -178.81(18)
C2C C3C C4C C5C 1.5(3)
C3C C4C C5C C6C -0.5(3)
C4C C5C C6C C1C -1.7(3)
C2C C1C C6C C5C 2.9(3)
N1 C1C C6C C5C -178.78(18)
C6A C1A C2A C3A -0.8(3)
N2 C1A C2A C3A -177.68(17)
C6A C1A C2A C2B 177.01(17)
N2 C1A C2A C2B 0.1(2)
S1B C2B C2A C3A 70.0(2)
S3B C2B C2A C3A -52.0(2)
S1B C2B C2A C1A -107.74(17)
S3B C2B C2A C1A 130.28(16)
C1A C2A C3A C4A -0.2(3)
C2B C2A C3A C4A -178.03(18)
C2A C3A C4A C5A 1.1(3)
C3A C4A C5A C6A -0.9(3)
C4A C5A C6A C1A 0.0(3)
N2 C1A C6A C5A 177.35(17)
C2A C1A C6A C5A 0.9(3)
C6C C1C N1 O1 -61.3(2)
C2C C1C N1 O1 117.0(2)
C6C C1C N1 N2 117.68(19)
C2C C1C N1 N2 -64.0(2)
O1 N1 N2 C1A -2.2(3)
C1C N1 N2 C1A 178.90(15)
C6A C1A N2 N1 13.2(3)
C2A C1A N2 N1 -170.19(16)
C5D C4D S3D C2D -60.01(18)
C2C C2D S3D C4D -179.33(14)
S1D C2D S3D C4D 60.17(13)
C5D C6D S1D C2D 57.73(18)
C2C C2D S1D C6D 179.87(14)
S3D C2D S1D C6D -59.26(13)
C5B C4B S3B C2B -59.1(2)
C2A C2B S3B C4B 178.74(15)
S1B C2B S3B C4B 60.19(14)
C5B C6B S1B C2B 59.4(2)
C2A C2B S1B C6B 179.62(14)
S3B C2B S1B C6B -60.11(13)

loop_
_cod_related_entry_id
_cod_related_entry_database
_cod_related_entry_code
1 ChemSpider 9234314
